data_2242731
loop_
_publ_author_name
'Wardell, James L.'
'Tiekink, Edward R. T.'

_publ_section_title
;
 Crystal structures of the 1:1 salts of 2-amino-4-nitrobenzoate with each
 of (2-hydroxyethyl)dimethylazanium,
 <i>tert</i>-butyl(2-hydroxyethyl)azanium and
 1,3-dihydroxy-2-(hydroxymethyl)propan-2-aminium
;
_journal_coeditor_code HB7785
_journal_issue 12
_journal_name_full 'Acta Crystallographica Section E'
_journal_page_first 1735
_journal_page_last 1740
_journal_paper_doi 10.1107/S2056989018015578
_journal_volume 74
_journal_year 2018
_chemical_formula_iupac 'C6 H16 N O +, C7 H5 N2 O4 -'
_chemical_formula_moiety 'C6 H16 N O +, C7 H5 N2 O4 -'
_chemical_formula_sum 'C13 H21 N3 O5'
_chemical_formula_weight 299.33
_chemical_name_systematic
;
2-Amino-4-nitrobenzoate <i>tert</i>-butyl(2-hydroxyethyl)azanium
;
_space_group_crystal_system monoclinic
_space_group_IT_number 15
_space_group_name_Hall '-C 2yc'
_space_group_name_H-M_alt 'C 1 2/c 1'
_symmetry_space_group_name_Hall '-C 2yc'
_symmetry_space_group_name_H-M 'C 1 2/c 1'
_atom_sites_solution_hydrogens mixed
_atom_sites_solution_primary direct
_audit_creation_method SHELXL-2014/7
_cell_angle_alpha 90
_cell_angle_beta 120.627(2)
_cell_angle_gamma 90
_cell_formula_units_Z 8
_cell_length_a 21.1138(5)
_cell_length_b 12.3635(5)
_cell_length_c 13.1909(4)
_cell_measurement_reflns_used 8229
_cell_measurement_temperature 120(2)
_cell_measurement_theta_max 27.48
_cell_measurement_theta_min 2.91
_cell_volume 2963.02(18)
_computing_cell_refinement
;
DENZO (Otwinowski & Minor, 1997) and COLLECT (Hooft, 1998)
;
_computing_data_collection
;
COLLECT (Hooft, 1998)
;
_computing_data_reduction
;
DENZO (Otwinowski & Minor, 1997) and COLLECT (Hooft, 1998)
;
_computing_molecular_graphics
;
ORTEP-3 for Windows (Farrugia, 2012) and DIAMOND (Brandenburg,
2006)
;
_computing_publication_material
;
publCIF (Westrip, 2010)
;
_computing_structure_refinement
;
SHELXL2014 (Sheldrick, 2015)
;
_computing_structure_solution
;
SHELXS97 (Sheldrick, 2008)
;
_diffrn_ambient_temperature 120(2)
_diffrn_detector_area_resol_mean 9.091
_diffrn_measured_fraction_theta_full 0.998
_diffrn_measured_fraction_theta_max 0.995
_diffrn_measurement_device_type 'Bruker--Nonius Roper CCD camera on \k-goniostat'
_diffrn_measurement_method '\f & \w scans'
_diffrn_radiation_monochromator graphite
_diffrn_radiation_source 'Bruker--Nonius FR591 rotating anode'
_diffrn_radiation_type MoK\a
_diffrn_radiation_wavelength 0.71073
_diffrn_reflns_av_R_equivalents 0.0647
_diffrn_reflns_av_unetI/netI 0.0556
_diffrn_reflns_limit_h_max 27
_diffrn_reflns_limit_h_min -27
_diffrn_reflns_limit_k_max 15
_diffrn_reflns_limit_k_min -16
_diffrn_reflns_limit_l_max 17
_diffrn_reflns_limit_l_min -17
_diffrn_reflns_number 18353
_diffrn_reflns_theta_full 25.242
_diffrn_reflns_theta_max 27.548
_diffrn_reflns_theta_min 3.040
_exptl_absorpt_coefficient_mu 0.104
_exptl_absorpt_correction_T_max 0.7456
_exptl_absorpt_correction_T_min 0.6519
_exptl_absorpt_correction_type multi-scan
_exptl_absorpt_process_details
;
(SADABS; Sheldrick, 2007)
;
_exptl_crystal_colour orange
_exptl_crystal_density_diffrn 1.342
_exptl_crystal_description slab
_exptl_crystal_F_000 1280
_exptl_crystal_size_max 0.620
_exptl_crystal_size_mid 0.260
_exptl_crystal_size_min 0.100
_refine_diff_density_max 0.240
_refine_diff_density_min -0.331
_refine_ls_extinction_method none
_refine_ls_goodness_of_fit_ref 1.020
_refine_ls_hydrogen_treatment mixed
_refine_ls_matrix_type full
_refine_ls_number_parameters 208
_refine_ls_number_reflns 3406
_refine_ls_number_restraints 5
_refine_ls_restrained_S_all 1.020
_refine_ls_R_factor_all 0.0834
_refine_ls_R_factor_gt 0.0499
_refine_ls_shift/su_max 0.000
_refine_ls_shift/su_mean 0.000
_refine_ls_structure_factor_coef Fsqd
_refine_ls_weighting_details 'w=1/[\s^2^(Fo^2^)+(0.0712P)^2^+0.7685P] where P=(Fo^2^+2Fc^2^)/3'
_refine_ls_weighting_scheme calc
_refine_ls_wR_factor_gt 0.1190
_refine_ls_wR_factor_ref 0.1353
_reflns_number_gt 2349
_reflns_number_total 3406
_reflns_threshold_expression 'I > 2\s(I)'
_cod_data_source_file hb7785sup1.cif
_cod_data_source_block II
_cod_original_cell_volume 2963.02(17)
_cod_database_code 2242731
_shelx_space_group_comment
;
The symmetry employed for this shelxl refinement is uniquely defined
by the following loop, which should always be used as a source of
symmetry information in preference to the above space-group names.
They are only intended as comments.
;
_shelx_estimated_absorpt_t_min 0.939
_shelx_estimated_absorpt_t_max 0.990

loop_
_space_group_symop_operation_xyz
'x, y, z'
'-x, y, -z+1/2'
'x+1/2, y+1/2, z'
'-x+1/2, y+1/2, -z+1/2'
'-x, -y, -z'
'x, -y, z-1/2'
'-x+1/2, -y+1/2, -z'
'x+1/2, -y+1/2, z-1/2'

loop_
_atom_site_type_symbol
_atom_site_label
_atom_site_fract_x
_atom_site_fract_y
_atom_site_fract_z
_atom_site_U_iso_or_equiv
_atom_site_adp_type
_atom_site_calc_flag
_atom_site_occupancy
O O1 0.38287(6) 0.76025(10) 0.01169(10) 0.0301(3) Uani d 1
O O2 0.29310(6) 0.63783(10) -0.04670(10) 0.0263(3) Uani d 1
O O3 0.63480(6) 0.33794(10) 0.24135(11) 0.0305(3) Uani d 1
O O4 0.54488(7) 0.22405(10) 0.17418(13) 0.0400(4) Uani d 1
N N1 0.52324(7) 0.69991(12) 0.14202(13) 0.0241(3) Uani d 1
N N2 0.56872(7) 0.31665(12) 0.18823(12) 0.0241(3) Uani d 1
C C1 0.41726(8) 0.57689(13) 0.05554(13) 0.0188(4) Uani d 1
C C2 0.49416(8) 0.59915(13) 0.12014(12) 0.0187(4) Uani d 1
C C3 0.54245(8) 0.51022(13) 0.16275(13) 0.0192(4) Uani d 1
H H3 0.5941 0.5221 0.2073 0.023 Uiso calc 1
C C4 0.51565(8) 0.40665(13) 0.14053(13) 0.0195(4) Uani d 1
C C5 0.44091(8) 0.38249(14) 0.07707(13) 0.0215(4) Uani d 1
H H5 0.4235 0.3101 0.0624 0.026 Uiso calc 1
C C6 0.39357(8) 0.46956(14) 0.03667(13) 0.0214(4) Uani d 1
H H6 0.3421 0.4558 -0.0063 0.026 Uiso calc 1
C C7 0.36039(8) 0.66455(14) 0.00382(13) 0.0216(4) Uani d 1
O O5 0.69062(6) 0.71809(10) 0.29593(11) 0.0303(3) Uani d 1
N N3 0.79731(7) 0.56819(12) 0.45647(12) 0.0231(3) Uani d 1
C C8 0.84793(9) 0.47891(15) 0.53503(16) 0.0292(4) Uani d 1
C C9 0.80464(11) 0.37480(16) 0.5120(2) 0.0444(5) Uani d 1
H H9A 0.7623 0.3876 0.5219 0.067 Uiso calc 1
H H9B 0.8363 0.3192 0.5678 0.067 Uiso calc 1
H H9C 0.7873 0.3503 0.4313 0.067 Uiso calc 1
C C10 0.87684(12) 0.51860(17) 0.66040(17) 0.0448(5) Uani d 1
H H10A 0.8355 0.5298 0.6732 0.067 Uiso calc 1
H H10B 0.9032 0.5870 0.6724 0.067 Uiso calc 1
H H10C 0.9104 0.4646 0.7163 0.067 Uiso calc 1
C C11 0.91074(10) 0.46495(17) 0.51089(19) 0.0402(5) Uani d 1
H H11A 0.9478 0.4160 0.5696 0.060 Uiso calc 1
H H11B 0.9333 0.5355 0.5155 0.060 Uiso calc 1
H H11C 0.8916 0.4344 0.4320 0.060 Uiso calc 1
C C12 0.75766(9) 0.54960(16) 0.32642(15) 0.0310(4) Uani d 1
H H12A 0.7141 0.5033 0.3028 0.037 Uiso calc 1
H H12B 0.7905 0.5118 0.3049 0.037 Uiso calc 1
C C13 0.73361(9) 0.65690(16) 0.26214(15) 0.0301(4) Uani d 1
H H13A 0.7777 0.6992 0.2789 0.036 Uiso calc 1
H H13B 0.7046 0.6434 0.1762 0.036 Uiso calc 1
H H1N 0.4925(9) 0.7539(12) 0.1137(17) 0.036 Uiso d 1
H H2N 0.5715(5) 0.7082(16) 0.1885(15) 0.036 Uiso d 1
H H5O 0.7197(10) 0.7625(14) 0.3464(15) 0.045 Uiso d 1
H H3N 0.8263(9) 0.6272(11) 0.4739(16) 0.036 Uiso d 1
H H4N 0.7637(8) 0.5810(16) 0.4767(16) 0.036 Uiso d 1

loop_
_atom_site_aniso_label
_atom_site_aniso_U_11
_atom_site_aniso_U_22
_atom_site_aniso_U_33
_atom_site_aniso_U_12
_atom_site_aniso_U_13
_atom_site_aniso_U_23
O1 0.0220(6) 0.0240(7) 0.0377(7) 0.0031(5) 0.0104(6) 0.0033(5)
O2 0.0159(6) 0.0339(7) 0.0272(6) 0.0023(5) 0.0096(5) 0.0055(5)
O3 0.0197(6) 0.0276(7) 0.0389(7) 0.0024(5) 0.0112(5) -0.0006(6)
O4 0.0337(7) 0.0186(7) 0.0580(9) -0.0016(6) 0.0163(7) 0.0032(6)
N1 0.0169(7) 0.0189(8) 0.0318(8) -0.0002(6) 0.0089(6) -0.0009(6)
N2 0.0223(7) 0.0237(8) 0.0254(7) 0.0007(6) 0.0114(6) 0.0000(6)
C1 0.0181(8) 0.0232(9) 0.0162(7) 0.0006(7) 0.0096(6) 0.0000(6)
C2 0.0192(8) 0.0221(9) 0.0158(7) -0.0003(7) 0.0097(6) -0.0004(6)
C3 0.0160(7) 0.0246(9) 0.0177(7) -0.0009(6) 0.0090(6) -0.0006(6)
C4 0.0206(8) 0.0194(9) 0.0194(7) 0.0028(7) 0.0110(6) 0.0018(6)
C5 0.0222(8) 0.0208(9) 0.0229(8) -0.0042(7) 0.0125(7) -0.0024(7)
C6 0.0172(7) 0.0294(10) 0.0182(7) -0.0029(7) 0.0095(6) -0.0022(7)
C7 0.0200(8) 0.0271(10) 0.0174(7) 0.0036(7) 0.0093(6) 0.0022(7)
O5 0.0202(6) 0.0296(8) 0.0306(7) -0.0012(5) 0.0053(5) -0.0053(5)
N3 0.0181(7) 0.0210(8) 0.0295(7) -0.0011(6) 0.0114(6) -0.0027(6)
C8 0.0236(8) 0.0234(10) 0.0378(10) 0.0060(7) 0.0136(8) 0.0037(8)
C9 0.0352(10) 0.0261(11) 0.0740(15) 0.0047(9) 0.0295(11) 0.0084(10)
C10 0.0526(12) 0.0396(12) 0.0357(11) 0.0156(10) 0.0178(10) 0.0129(9)
C11 0.0247(9) 0.0367(12) 0.0578(13) 0.0075(8) 0.0200(9) 0.0040(10)
C12 0.0227(8) 0.0326(11) 0.0304(9) -0.0014(7) 0.0083(7) -0.0104(8)
C13 0.0250(9) 0.0379(11) 0.0232(8) -0.0032(8) 0.0093(7) -0.0060(8)

loop_
_atom_type_symbol
_atom_type_description
_atom_type_scat_dispersion_real
_atom_type_scat_dispersion_imag
_atom_type_scat_source
C C 0.0033 0.0016 'International Tables Vol C Tables 4.2.6.8 and 6.1.1.4'
H H 0.0000 0.0000 'International Tables Vol C Tables 4.2.6.8 and 6.1.1.4'
N N 0.0061 0.0033 'International Tables Vol C Tables 4.2.6.8 and 6.1.1.4'
O O 0.0106 0.0060 'International Tables Vol C Tables 4.2.6.8 and 6.1.1.4'

loop_
_geom_angle_atom_site_label_1
_geom_angle_atom_site_label_2
_geom_angle_atom_site_label_3
_geom_angle
C2 N1 H1N 117.1(13)
C2 N1 H2N 119.3(13)
H1N N1 H2N 123.4(19)
O4 N2 O3 123.05(14)
O4 N2 C4 118.44(13)
O3 N2 C4 118.50(14)
C6 C1 C2 119.11(14)
C6 C1 C7 118.37(13)
C2 C1 C7 122.50(14)
N1 C2 C3 118.44(13)
N1 C2 C1 124.09(14)
C3 C2 C1 117.46(14)
C4 C3 C2 120.56(14)
C4 C3 H3 119.7
C2 C3 H3 119.7
C3 C4 C5 123.22(15)
C3 C4 N2 118.23(13)
C5 C4 N2 118.54(14)
C6 C5 C4 116.24(15)
C6 C5 H5 121.9
C4 C5 H5 121.9
C5 C6 C1 123.40(14)
C5 C6 H6 118.3
C1 C6 H6 118.3
O1 C7 O2 124.24(15)
O1 C7 C1 117.45(13)
O2 C7 C1 118.31(15)
C13 O5 H5O 105.7(15)
C12 N3 C8 117.35(14)
C12 N3 H3N 109.1(12)
C8 N3 H3N 105.3(12)
C12 N3 H4N 107.8(12)
C8 N3 H4N 108.4(13)
H3N N3 H4N 108.6(18)
C9 C8 N3 109.71(14)
C9 C8 C11 111.21(16)
N3 C8 C11 108.94(15)
C9 C8 C10 111.00(17)
N3 C8 C10 105.08(14)
C11 C8 C10 110.70(16)
C8 C9 H9A 109.5
C8 C9 H9B 109.5
H9A C9 H9B 109.5
C8 C9 H9C 109.5
H9A C9 H9C 109.5
H9B C9 H9C 109.5
C8 C10 H10A 109.5
C8 C10 H10B 109.5
H10A C10 H10B 109.5
C8 C10 H10C 109.5
H10A C10 H10C 109.5
H10B C10 H10C 109.5
C8 C11 H11A 109.5
C8 C11 H11B 109.5
H11A C11 H11B 109.5
C8 C11 H11C 109.5
H11A C11 H11C 109.5
H11B C11 H11C 109.5
N3 C12 C13 109.85(14)
N3 C12 H12A 109.7
C13 C12 H12A 109.7
N3 C12 H12B 109.7
C13 C12 H12B 109.7
H12A C12 H12B 108.2
O5 C13 C12 112.15(15)
O5 C13 H13A 109.2
C12 C13 H13A 109.2
O5 C13 H13B 109.2
C12 C13 H13B 109.2
H13A C13 H13B 107.9

loop_
_geom_bond_atom_site_label_1
_geom_bond_atom_site_label_2
_geom_bond_distance
O1 C7 1.259(2)
O2 C7 1.2678(19)
O3 N2 1.2292(17)
O4 N2 1.2262(18)
N1 C2 1.353(2)
N1 H1N 0.872(9)
N1 H2N 0.887(9)
N2 C4 1.473(2)
C1 C6 1.395(2)
C1 C2 1.424(2)
C1 C7 1.499(2)
C2 C3 1.407(2)
C3 C4 1.370(2)
C3 H3 0.9500
C4 C5 1.391(2)
C5 C6 1.378(2)
C5 H5 0.9500
C6 H6 0.9500
O5 C13 1.417(2)
O5 H5O 0.841(10)
N3 C12 1.494(2)
N3 C8 1.519(2)
N3 H3N 0.903(9)
N3 H4N 0.890(9)
C8 C9 1.517(3)
C8 C11 1.523(3)
C8 C10 1.523(3)
C9 H9A 0.9800
C9 H9B 0.9800
C9 H9C 0.9800
C10 H10A 0.9800
C10 H10B 0.9800
C10 H10C 0.9800
C11 H11A 0.9800
C11 H11B 0.9800
C11 H11C 0.9800
C12 C13 1.516(3)
C12 H12A 0.9900
C12 H12B 0.9900
C13 H13A 0.9900
C13 H13B 0.9900

loop_
_geom_hbond_atom_site_label_D
_geom_hbond_atom_site_label_H
_geom_hbond_atom_site_label_A
_geom_hbond_site_symmetry_A
_geom_hbond_distance_DH
_geom_hbond_distance_HA
_geom_hbond_distance_DA
_geom_hbond_angle_DHA
N1 H1N O1 . 0.871(18) 2.00(2) 2.665(2) 132.3(15)
N1 H2N O5 . 0.888(16) 2.172(15) 3.058(2) 175.8(18)
N3 H3N O1 8_565 0.904(17) 1.733(17) 2.637(2) 178(2)
N3 H4N O2 2_655 0.89(2) 1.98(2) 2.849(2) 165.6(17)
O5 H5O O2 8_565 0.840(18) 1.919(18) 2.7546(18) 173(2)
C11 H11A O4 8_555 0.98 2.49 3.450(3) 165
C12 H12A O3 . 0.99 2.50 3.445(2) 159

loop_
_geom_torsion_atom_site_label_1
_geom_torsion_atom_site_label_2
_geom_torsion_atom_site_label_3
_geom_torsion_atom_site_label_4
_geom_torsion
C6 C1 C2 N1 178.92(14)
C7 C1 C2 N1 0.6(2)
C6 C1 C2 C3 -0.6(2)
C7 C1 C2 C3 -178.87(13)
N1 C2 C3 C4 -178.52(14)
C1 C2 C3 C4 1.0(2)
C2 C3 C4 C5 -0.6(2)
C2 C3 C4 N2 -179.45(13)
O4 N2 C4 C3 176.00(14)
O3 N2 C4 C3 -3.2(2)
O4 N2 C4 C5 -2.9(2)
O3 N2 C4 C5 177.91(14)
C3 C4 C5 C6 -0.2(2)
N2 C4 C5 C6 178.59(13)
C4 C5 C6 C1 0.7(2)
C2 C1 C6 C5 -0.3(2)
C7 C1 C6 C5 178.09(14)
C6 C1 C7 O1 -173.13(14)
C2 C1 C7 O1 5.2(2)
C6 C1 C7 O2 5.6(2)
C2 C1 C7 O2 -176.12(14)
C12 N3 C8 C9 -58.0(2)
C12 N3 C8 C11 63.99(19)
C12 N3 C8 C10 -177.36(15)
C8 N3 C12 C13 -159.11(14)
N3 C12 C13 O5 -55.18(18)

_cod_database_fobs_code 2242731
